data_2007294
loop_
_publ_author_name
'Gigmes, Didier'
'Siri, Didier'
'Reboul, Jean-Pierre'
'Redouane, Nourredine'
'Tordo, Paul'
'P\`epe, Gerard'

_publ_section_title
;
 2-Methyl-2-(10-phenoxazinyl)propiononitrile
;
_journal_issue 6
_journal_name_full 'Acta Crystallographica Section C'
_journal_page_first 822
_journal_page_last 824
_journal_paper_doi 10.1107/S010827019701932X
_journal_volume 54
_journal_year 1998
_chemical_formula_sum 'C16 H14 N2 O'
_chemical_formula_weight 250.29
_chemical_name_systematic
;
 ?
;
_space_group_IT_number 15
_symmetry_cell_setting monoclinic
_symmetry_space_group_name_Hall '-C 2yc'
_symmetry_space_group_name_H-M 'C 1 2/c 1'
_audit_creation_method SHELXL
_cell_angle_alpha 90.00
_cell_angle_beta 101.92(3)
_cell_angle_gamma 90.00
_cell_formula_units_Z 8
_cell_length_a 25.281(4)
_cell_length_b 6.7410(10)
_cell_length_c 15.559(3)
_cell_measurement_reflns_used 25
_cell_measurement_temperature 293(2)
_cell_measurement_theta_max 14.
_cell_measurement_theta_min 9.
_cell_volume 2594.4(8)
_computing_cell_refinement 'Enraf-Nonius (1977) CAD-4 system'
_computing_data_collection 'Enraf-Nonius (1977) CAD-4 system'
_computing_data_reduction 'DATARED (P\`epe, 1979)'
_computing_molecular_graphics ORTEPII
_computing_publication_material SHELXL93
_computing_structure_refinement 'SHELXL93 (Sheldrick, 1993)'
_computing_structure_solution 'SHELXS86 (Sheldrick, 1985)'
_diffrn_ambient_temperature 293(2)
_diffrn_measurement_device 'Nonius CAD-4 diffractometer'
_diffrn_measurement_method \w/2\q
_diffrn_radiation_monochromator graphite
_diffrn_radiation_source 'fine-focus sealed tube'
_diffrn_radiation_type MoK\a
_diffrn_radiation_wavelength 0.71073
_diffrn_reflns_av_R_equivalents 0.0000
_diffrn_reflns_av_sigmaI/netI 0.0259
_diffrn_reflns_limit_h_max 34
_diffrn_reflns_limit_h_min -34
_diffrn_reflns_limit_k_max 9
_diffrn_reflns_limit_k_min 0
_diffrn_reflns_limit_l_max 21
_diffrn_reflns_limit_l_min 0
_diffrn_reflns_number 3587
_diffrn_reflns_theta_max 30.16
_diffrn_reflns_theta_min 1.65
_diffrn_standards_decay_% 0
_diffrn_standards_interval_time 60
_diffrn_standards_number 3
_exptl_absorpt_coefficient_mu 0.082
_exptl_absorpt_correction_type none
_exptl_crystal_colour Colourless
_exptl_crystal_density_diffrn 1.282
_exptl_crystal_density_meas 1.29(2)
_exptl_crystal_density_method
;
flotation in benzene/chloroform
;
_exptl_crystal_description Parallelepiped
_exptl_crystal_F_000 1056
_exptl_crystal_size_max 0.42
_exptl_crystal_size_mid 0.38
_exptl_crystal_size_min 0.23
_refine_diff_density_max 0.211
_refine_diff_density_min -0.153
_refine_ls_extinction_method none
_refine_ls_goodness_of_fit_all 0.961
_refine_ls_goodness_of_fit_obs 1.156
_refine_ls_hydrogen_treatment
;
H atoms refined with U = 1.2Ueq(connected atom)
;
_refine_ls_matrix_type full
_refine_ls_number_parameters 214
_refine_ls_number_reflns 3587
_refine_ls_number_restraints 0
_refine_ls_restrained_S_all 0.961
_refine_ls_restrained_S_obs 1.156
_refine_ls_R_factor_all 0.0455
_refine_ls_R_factor_obs .0440
_refine_ls_shift/esd_max 0.000
_refine_ls_shift/esd_mean 0.000
_refine_ls_structure_factor_coef Fsqd
_refine_ls_weighting_details 'w = 1/[s^2^(Fo^2^)+(0.0426P)^2^] where P=(Fo^2^+2Fc^2^)/3'
_refine_ls_weighting_scheme calc
_refine_ls_wR_factor_all 0.0896
_refine_ls_wR_factor_obs .0893
_reflns_number_observed 2523
_reflns_number_total 3587
_reflns_observed_criterion I>2\s(I)
_cod_data_source_file ab1513.cif
_cod_data_source_block structure
_cod_depositor_comments
;
The following automatic conversions were performed:
'_symmetry_cell_setting' value 'Monoclinic' changed to 'monoclinic'
according to '/home/saulius/struct/CIF-dictionaries/cif_core.dic'
dictionary named 'cif_core.dic' version 2.4.1 from
2010-06-29.

'_geom_bond_publ_flag' value 'Y' changed to 'y' according to
'/home/saulius/struct/CIF-dictionaries/cif_core.dic' dictionary named
'cif_core.dic' version 2.4.1 from 2010-06-29 (11 times).

Automatic conversion script
Id: cif_fix_enum 1527 2010-12-29 10:47:43Z saulius 

The following automatic conversions were performed:

'_symmetry_cell_setting' value 'Monoclinic' changed to 'monoclinic'
according to /home/saulius/struct/CIF-dictionaries/cif_core.dic
dictionary named 'cif_core.dic' version 2.4.1 from 2010-06-29.

Automatic conversion script
Id: cif_fix_values 1715 2011-07-08 13:25:40Z adriana 

The following automatic conversions were performed:

'_refine_ls_weighting_scheme' value 'calc w =
1/[s^2^(Fo^2^)+(0.0426P)^2^] where P=(Fo^2^+2Fc^2^)/3' was changed to
'calc'. New tag '_refine_ls_weighting_details' was created. The value
of the new tag was set to 'w = 1/[s^2^(Fo^2^)+(0.0426P)^2^] where
P=(Fo^2^+2Fc^2^)/3'.

Automatic conversion script
Id: cif_fix_values 3143 2015-03-26 13:38:13Z robertas 
;
_cod_original_sg_symbol_H-M 'C 2/c'
_cod_database_code 2007294

loop_
_symmetry_equiv_pos_as_xyz
'x, y, z'
'-x, y, -z+1/2'
'x+1/2, y+1/2, z'
'-x+1/2, y+1/2, -z+1/2'
'-x, -y, -z'
'x, -y, z-1/2'
'-x+1/2, -y+1/2, -z'
'x+1/2, -y+1/2, z-1/2'

loop_
_atom_site_aniso_label
_atom_site_aniso_U_11
_atom_site_aniso_U_22
_atom_site_aniso_U_33
_atom_site_aniso_U_12
_atom_site_aniso_U_13
_atom_site_aniso_U_23
C1 .0420(5) .0463(5) .0325(4) -.0009(4) .0060(4) -.0001(4)
C2 .0410(5) .0451(5) .0311(4) .0014(4) .0075(4) .0010(4)
C3 .0592(7) .0458(6) .0450(6) .0072(5) .0143(5) -.0012(5)
C4 .0556(7) .0763(9) .0470(6) .0142(6) .0187(5) -.0057(6)
C5 .0455(6) .0826(9) .0426(6) -.0030(6) .0149(5) -.0007(6)
C6 .0526(6) .0618(7) .0396(5) -.0112(6) .0099(5) .0041(5)
O7 .0602(5) .0382(4) .0495(4) -.0028(3) .0190(4) .0032(3)
C8 .0432(5) .0445(5) .0444(5) .0025(4) .0094(4) -.0012(4)
C9 .0384(4) .0390(5) .0360(4) .0026(4) .0083(4) -.0017(4)
N10 .0407(4) .0406(4) .0360(4) -.0004(3) .0099(3) .0001(3)
C11 .0587(7) .0431(6) .0511(6) .0023(5) .0068(5) -.0074(5)
C12 .0675(8) .0655(8) .0477(6) .0110(7) .0109(6) -.0177(6)
C13 .0675(8) .0770(9) .0402(6) .0121(7) .0203(5) -.0034(6)
C14 .0550(6) .0473(6) .0442(5) .0054(5) .0162(5) .0034(5)
C15 .0420(5) .0382(5) .0451(5) -.0036(4) .0067(4) -.0004(4)
C16 .0500(6) .0552(7) .0701(8) -.0124(6) .0080(6) .0100(7)
C17 .0610(8) .0495(7) .0651(8) -.0053(6) .0031(6) -.0141(6)
C18 .0497(6) .0462(6) .0469(6) -.0038(5) .0080(5) .0023(5)
N19 .0811(8) .0568(7) .0669(7) .0071(6) .0075(6) .0158(6)

loop_
_atom_site_label
_atom_site_fract_x
_atom_site_fract_y
_atom_site_fract_z
_atom_site_U_iso_or_equiv
_atom_site_thermal_displace_type
_atom_site_calc_flag
_atom_site_refinement_flags
_atom_site_occupancy
_atom_site_disorder_group
_atom_site_type_symbol
C1 .06991(4) .1143(2) .33066(6) .0405(2) Uani d . 1 . C
C2 .08457(4) .3067(2) .31747(6) .0391(2) Uani d . 1 . C
C3 .05576(5) .4585(2) .34750(7) .0495(3) Uani d . 1 . C
C4 .01638(5) .4159(2) .39361(8) .0585(3) Uani d . 1 . C
C5 .00444(5) .2230(2) .40930(8) .0560(3) Uani d . 1 . C
C6 .03032(5) .0717(2) .37697(7) .0513(3) Uani d . 1 . C
O7 .09403(3) -.04423(11) .29569(5) .0482(2) Uani d . 1 . O
C8 .11266(4) .0049(2) .22065(7) .0439(2) Uani d . 1 . C
C9 .12796(4) .19714(15) .20630(6) .0377(2) Uani d . 1 . C
N10 .12733(3) .34907(12) .27136(5) .0388(2) Uani d . 1 . N
C11 .11328(5) -.1463(2) .15954(8) .0516(3) Uani d . 1 . C
C12 .12890(6) -.1028(2) .08344(8) .0604(3) Uani d . 1 . C
C13 .14299(6) .0898(2) .06572(8) .0603(3) Uani d . 1 . C
C14 .14137(5) .2388(2) .12554(7) .0480(3) Uani d . 1 . C
C15 .18139(4) .3855(2) .32950(7) .0421(2) Uani d . 1 . C
C16 .22114(6) .4595(2) .27415(10) .0591(3) Uani d . 1 . C
C17 .17780(6) .5425(2) .39920(10) .0600(3) Uani d . 1 . C
C18 .20330(5) .1981(2) .37357(7) .0479(3) Uani d . 1 . C
N19 .22044(5) .0540(2) .40694(8) .0694(3) Uani d . 1 . N
H3 .0667(5) .587(2) .3380(8) .060 Uiso d . 1 . H
H4 -.0062(6) .510(2) .4062(9) .072 Uiso d . 1 . H
H5 -.0248(6) .203(2) .4324(9) .067 Uiso d . 1 . H
H6 .0197(6) -.048(2) .3818(9) .062 Uiso d . 1 . H
H11 .1033(5) -.268(2) .1725(9) .061 Uiso d . 1 . H
H12 .1288(6) -.210(2) .0476(10) .073 Uiso d . 1 . H
H13 .1516(6) .124(2) .0166(10) .072 Uiso d . 1 . H
H14 .1479(5) .365(2) .1139(8) .058 Uiso d . 1 . H
H161 .2177(6) .374(2) .2284(10) .071 Uiso d . 1 . H
H162 .2015(6) .564(2) .2394(10) .071 Uiso d . 1 . H
H163 .2521(6) .481(2) .3140(10) .071 Uiso d . 1 . H
H171 .1635(6) .655(2) .3700(10) .073 Uiso d . 1 . H
H172 .1507(7) .494(2) .4249(10) .073 Uiso d . 1 . H
H173 .2116(6) .559(2) .4299(10) .073 Uiso d . 1 . H

loop_
_atom_type_symbol
_atom_type_description
_atom_type_scat_dispersion_real
_atom_type_scat_dispersion_imag
_atom_type_scat_source
H H 0.0000 0.0000 'International Tables Vol C Tables 4.2.6.8 and 6.1.1.4'
C C 0.0033 0.0016 'International Tables Vol C Tables 4.2.6.8 and 6.1.1.4'
N N 0.0061 0.0033 'International Tables Vol C Tables 4.2.6.8 and 6.1.1.4'
O O 0.0106 0.0060 'International Tables Vol C Tables 4.2.6.8 and 6.1.1.4'

loop_
_geom_angle_atom_site_label_1
_geom_angle_atom_site_label_2
_geom_angle_atom_site_label_3
_geom_angle
_geom_angle_publ_flag
C6 C1 C2 121.42(10) ?
C6 C1 O7 117.84(10) ?
C2 C1 O7 120.72(9) y
C1 C2 C3 117.86(10) ?
C1 C2 N10 120.85(9) ?
C3 C2 N10 121.26(10) ?
C4 C3 C2 120.53(12) ?
C4 C3 H3 123.4(8) ?
C2 C3 H3 115.9(8) ?
C5 C4 C3 120.20(12) ?
C5 C4 H4 117.1(9) ?
C3 C4 H4 121.8(10) ?
C6 C5 C4 120.32(11) ?
C6 C5 H5 122.2(9) ?
C4 C5 H5 116.5(9) ?
C5 C6 C1 119.51(12) ?
C5 C6 H6 119.3(9) ?
C1 C6 H6 121.0(9) ?
C8 O7 C1 113.41(8) y
C9 C8 O7 120.97(9) ?
C9 C8 C11 122.07(10) ?
O7 C8 C11 116.91(10) ?
C8 C9 C14 117.50(10) ?
C8 C9 N10 120.51(9) y
C14 C9 N10 121.93(9) ?
C9 N10 C2 109.04(8) y
C9 N10 C15 113.58(8) ?
C2 N10 C15 114.61(8) ?
C12 C11 C8 118.88(12) ?
C12 C11 H11 122.8(9) ?
C8 C11 H11 118.3(9) ?
C11 C12 C13 120.59(12) ?
C11 C12 H12 113.4(9) ?
C13 C12 H12 126.0(9) ?
C14 C13 C12 120.22(12) ?
C14 C13 H13 116.8(10) ?
C12 C13 H13 122.9(10) ?
C13 C14 C9 120.59(12) ?
C13 C14 H14 121.7(8) ?
C9 C14 H14 117.6(8) ?
C18 C15 N10 110.22(9) y
C18 C15 C17 109.34(10) y
N10 C15 C17 111.19(9) y
C18 C15 C16 108.04(10) y
N10 C15 C16 109.66(9) y
C17 C15 C16 108.30(11) y
C15 C16 H161 105.3(9) ?
C15 C16 H162 103.3(9) ?
H161 C16 H162 94.2(12) ?
C15 C16 H163 103.9(9) ?
H161 C16 H163 124.6(13) ?
H162 C16 H163 122.9(13) ?
C15 C17 H171 107.0(9) ?
C15 C17 H172 102.8(9) ?
H171 C17 H172 104.7(13) ?
C15 C17 H173 105.9(10) ?
H171 C17 H173 113.3(14) ?
H172 C17 H173 121.8(14) ?
N19 C18 C15 179.40(12) y

loop_
_geom_bond_atom_site_label_1
_geom_bond_atom_site_label_2
_geom_bond_site_symmetry_2
_geom_bond_distance
_geom_bond_publ_flag
C1 C6 . 1.379(2) n
C1 C2 . 1.3760(15) y
C1 O7 . 1.3953(13) y
C2 C3 . 1.3914(15) n
C2 N10 . 1.4440(13) y
C3 C4 . 1.372(2) n
C3 H3 . .928(14) n
C4 C5 . 1.368(2) n
C4 H4 . .900(15) n
C5 C6 . 1.363(2) n
C5 H5 . .896(14) n
C6 H6 . .857(14) n
O7 C8 . 1.3862(13) y
C8 C9 . 1.3837(15) y
C8 C11 . 1.396(2) n
C9 C14 . 1.3958(14) n
C9 N10 . 1.4425(12) y
N10 C15 . 1.4953(14) n
C11 C12 . 1.355(2) n
C11 H11 . .894(14) n
C12 C13 . 1.389(2) n
C12 H12 . .91(2) n
C13 C14 . 1.376(2) n
C13 H13 . .868(15) n
C14 H14 . .889(14) y
C15 C18 . 1.489(2) y
C15 C17 . 1.531(2) y
C15 C16 . 1.535(2) n
C16 H161 . .91(2) n
C16 H162 . .96(2) n
C16 H163 . .90(2) n
C17 H171 . .92(2) n
C17 H172 . .92(2) n
C17 H173 . .90(2) y
C18 N19 . 1.143(2) y

loop_
_geom_torsion_atom_site_label_1
_geom_torsion_atom_site_label_2
_geom_torsion_atom_site_label_3
_geom_torsion_atom_site_label_4
_geom_torsion
_geom_torsion_publ_flag
C6 C1 C2 C3 -4.1(2) ?
O7 C1 C2 C3 174.54(9) ?
C6 C1 C2 N10 177.93(9) ?
O7 C1 C2 N10 -3.46(14) ?
C1 C2 C3 C4 4.0(2) ?
N10 C2 C3 C4 -177.96(10) n
C2 C3 C4 C5 -1.1(2) ?
C3 C4 C5 C6 -2.1(2) ?
C4 C5 C6 C1 2.1(2) ?
C2 C1 C6 C5 1.1(2) ?
O7 C1 C6 C5 -177.57(10) n
C6 C1 O7 C8 151.61(10) ?
C2 C1 O7 C8 -27.04(13) ?
C1 O7 C8 C9 27.24(13) ?
C1 O7 C8 C11 -150.49(10) ?
O7 C8 C9 C14 -174.06(9) ?
C11 C8 C9 C14 3.6(2) ?
O7 C8 C9 N10 3.03(15) ?
C11 C8 C9 N10 -179.36(10) ?
C8 C9 N10 C2 -31.56(12) ?
C14 C9 N10 C2 145.40(10) ?
C8 C9 N10 C15 97.59(11) ?
C14 C9 N10 C15 -85.45(12) ?
C1 C2 N10 C9 31.81(12) ?
C3 C2 N10 C9 -146.12(10) ?
C1 C2 N10 C15 -96.76(11) ?
C3 C2 N10 C15 85.31(12) ?
C9 C8 C11 C12 -0.6(2) ?
O7 C8 C11 C12 177.08(11) n
C8 C11 C12 C13 -1.3(2) ?
C11 C12 C13 C14 0.2(2) ?
C12 C13 C14 C9 2.9(2) ?
C8 C9 C14 C13 -4.7(2) ?
N10 C9 C14 C13 178.29(10) n
C9 N10 C15 C18 -56.50(11) n
C2 N10 C15 C18 69.76(11) n
C9 N10 C15 C17 -177.93(10) ?
C2 N10 C15 C17 -51.67(12) n
C9 N10 C15 C16 62.32(12) n
C2 N10 C15 C16 -171.42(9) ?
N10 C15 C18 N19 107.(15) ?
C17 C15 C18 N19 -13.E1(6) ?
C16 C15 C18 N19 -13.(15) ?

loop_
_cod_related_entry_id
_cod_related_entry_database
_cod_related_entry_code
1 ChemSpider 21137078
